data_4079130
loop_
_publ_author_name
'Nikitin, Kirill'
'Bothe, Cornelia'
'M\"uller-Bunz, Helge'
'Ortin, Yannick'
'McGlinchey, Michael J.'

_publ_section_title
;
 High and Low Rotational Barriers in Metal Tricarbonyl Complexes of 2- and
 3-Indenyl Anthracenes and Triptycenes: Rational Design of Molecular
 Brakes
;
_journal_issue 17
_journal_name_full Organometallics
_journal_page_first 6183
_journal_paper_doi 10.1021/om300512z
_journal_volume 31
_journal_year 2012
_chemical_formula_moiety 'C13 H10 O3 Cr'
_chemical_formula_sum 'C13 H10 Cr O3'
_chemical_formula_weight 266.21
_chemical_name_systematic
; 
 ? 
;
_space_group_IT_number 62
_symmetry_cell_setting orthorhombic
_symmetry_space_group_name_Hall '-P 2ac 2n'
_symmetry_space_group_name_H-M 'P n m a'
_atom_sites_solution_hydrogens geom
_atom_sites_solution_primary direct
_atom_sites_solution_secondary difmap
_audit_creation_method SHELXL-97
_cell_angle_alpha 90.00
_cell_angle_beta 90.00
_cell_angle_gamma 90.00
_cell_formula_units_Z 4
_cell_length_a 15.649(2)
_cell_length_b 10.3162(15)
_cell_length_c 6.9097(10)
_cell_measurement_reflns_used 4798
_cell_measurement_temperature 100(2)
_cell_measurement_theta_max 28.63
_cell_measurement_theta_min 2.60
_cell_volume 1115.5(3)
_computing_cell_refinement 'Bruker SAINT'
_computing_data_collection 'Bruker SMART'
_computing_data_reduction 'Bruker SAINT'
_computing_molecular_graphics 'Bruker SHELXTL'
_computing_publication_material 'Bruker SHELXTL'
_computing_structure_refinement 'SHELXL-97 (Sheldrick, 1997)'
_computing_structure_solution 'SHELXS-97 (Sheldrick, 1990)'
_diffrn_ambient_temperature 100(2)
_diffrn_detector_area_resol_mean 8.366
_diffrn_measured_fraction_theta_full 0.992
_diffrn_measured_fraction_theta_max 0.955
_diffrn_measurement_device_type 'CCD area detector'
_diffrn_measurement_method '\f and \w scans'
_diffrn_radiation_monochromator graphite
_diffrn_radiation_source 'sealed tube'
_diffrn_radiation_type MoK\a
_diffrn_radiation_wavelength 0.71073
_diffrn_reflns_av_R_equivalents 0.0362
_diffrn_reflns_av_sigmaI/netI 0.0244
_diffrn_reflns_limit_h_max 21
_diffrn_reflns_limit_h_min -20
_diffrn_reflns_limit_k_max 13
_diffrn_reflns_limit_k_min -13
_diffrn_reflns_limit_l_max 9
_diffrn_reflns_limit_l_min -9
_diffrn_reflns_number 9827
_diffrn_reflns_theta_full 28.00
_diffrn_reflns_theta_max 28.79
_diffrn_reflns_theta_min 2.60
_exptl_absorpt_coefficient_mu 1.016
_exptl_absorpt_correction_T_max 0.8878
_exptl_absorpt_correction_T_min 0.6611
_exptl_absorpt_correction_type multi-scan
_exptl_absorpt_process_details
; 
 SADABS v.2.10 (Bruker,2003) was used for absorption correction. 
 R(int) for selected reflections was 0.150 before and 0.034 after 
 correction. The Ratio of minimum to maximum transmission is 0.744639. 
 The \l/2 correction factor is 0.0015 
;
_exptl_crystal_colour yellow
_exptl_crystal_density_diffrn 1.585
_exptl_crystal_density_method 'not measured'
_exptl_crystal_description lath
_exptl_crystal_F_000 544
_exptl_crystal_size_max 0.95
_exptl_crystal_size_mid 0.24
_exptl_crystal_size_min 0.12
_refine_diff_density_max 0.682
_refine_diff_density_min -0.500
_refine_diff_density_rms 0.097
_refine_ls_extinction_method none
_refine_ls_goodness_of_fit_ref 1.196
_refine_ls_hydrogen_treatment constr
_refine_ls_matrix_type full
_refine_ls_number_parameters 86
_refine_ls_number_reflns 1466
_refine_ls_number_restraints 0
_refine_ls_restrained_S_all 1.196
_refine_ls_R_factor_all 0.0425
_refine_ls_R_factor_gt 0.0386
_refine_ls_shift/su_max 0.001
_refine_ls_shift/su_mean 0.000
_refine_ls_structure_factor_coef Fsqd
_refine_ls_weighting_details 'calc w=1/[\s^2^(Fo^2^)+(0.0520P)^2^+0.7094P] where P=(Fo^2^+2Fc^2^)/3'
_refine_ls_weighting_scheme calc
_refine_ls_wR_factor_gt 0.1005
_refine_ls_wR_factor_ref 0.1021
_reflns_number_gt 1340
_reflns_number_total 1466
_reflns_threshold_expression I>2\s(I)
_cod_data_source_file om300512z_si_002.cif
_cod_data_source_block mjm321(13)
_cod_original_formula_sum 'C13 H10 O3 Cr'
_cod_database_code 4079130

loop_
_symmetry_equiv_pos_as_xyz
'x, y, z'
'-x+1/2, -y, z+1/2'
'-x, y+1/2, -z'
'x+1/2, -y+1/2, -z+1/2'
'-x, -y, -z'
'x-1/2, y, -z-1/2'
'x, -y-1/2, z'
'-x-1/2, y-1/2, z-1/2'

loop_
_atom_site_label
_atom_site_type_symbol
_atom_site_fract_x
_atom_site_fract_y
_atom_site_fract_z
_atom_site_U_iso_or_equiv
_atom_site_adp_type
_atom_site_occupancy
_atom_site_symmetry_multiplicity
_atom_site_calc_flag
_atom_site_refinement_flags
_atom_site_disorder_assembly
_atom_site_disorder_group
Cr Cr 0.37956(2) 0.2500 0.32079(6) 0.01464(16) Uani 1 2 d S . .
C1 C 0.48647(12) 0.1824(2) 0.1381(3) 0.0201(4) Uani 1 1 d . . .
H1 H 0.5366 0.1367 0.1752 0.024 Uiso 1 1 calc R . .
C2 C 0.41255(12) 0.1127(2) 0.0835(3) 0.0197(4) Uani 1 1 d . . .
H2 H 0.4121 0.0206 0.0864 0.024 Uiso 1 1 calc R . .
C3 C 0.34040(11) 0.18126(19) 0.0253(2) 0.0174(4) Uani 1 1 d . . .
C4 C 0.25499(12) 0.1364(2) -0.0413(3) 0.0213(4) Uani 1 1 d . . .
H4 H 0.2367 0.0492 -0.0567 0.026 Uiso 0.50 1 calc PR A 1
H4A H 0.2604 0.0841 -0.1608 0.026 Uiso 0.50 1 calc PR A 2
H4B H 0.2273 0.0827 0.0595 0.026 Uiso 0.50 1 calc PR A 2
C5 C 0.20642(18) 0.2500 -0.0772(4) 0.0239(6) Uani 1 2 d S . .
C6 C 0.11540(18) 0.2500 -0.1395(5) 0.0293(7) Uani 1 2 d S . .
H6A H 0.0934 0.1610 -0.1383 0.044 Uiso 0.50 1 calc PR . .
H6B H 0.1111 0.2855 -0.2707 0.044 Uiso 0.50 1 calc PR . .
H6C H 0.0817 0.3035 -0.0505 0.044 Uiso 0.50 1 calc PR . .
C7 C 0.40235(12) 0.1280(2) 0.5063(3) 0.0194(4) Uani 1 1 d . . .
C8 C 0.26706(19) 0.2500 0.3919(4) 0.0267(7) Uani 1 2 d S . .
O7 O 0.41723(10) 0.05340(16) 0.6260(2) 0.0271(3) Uani 1 1 d . . .
O8 O 0.19526(14) 0.2500 0.4273(4) 0.0494(8) Uani 1 2 d S . .

loop_
_atom_site_aniso_label
_atom_site_aniso_U_11
_atom_site_aniso_U_22
_atom_site_aniso_U_33
_atom_site_aniso_U_23
_atom_site_aniso_U_13
_atom_site_aniso_U_12
Cr 0.0126(2) 0.0213(3) 0.0100(2) 0.000 0.00127(14) 0.000
C1 0.0171(8) 0.0317(11) 0.0115(8) -0.0011(7) 0.0033(6) 0.0056(8)
C2 0.0227(9) 0.0227(9) 0.0137(8) -0.0016(7) 0.0047(7) 0.0025(8)
C3 0.0178(9) 0.0242(10) 0.0103(8) -0.0019(7) 0.0026(6) -0.0007(7)
C4 0.0192(9) 0.0288(11) 0.0161(8) -0.0023(8) 0.0007(7) -0.0025(8)
C5 0.0193(13) 0.0421(17) 0.0102(11) 0.000 0.0018(10) 0.000
C6 0.0197(14) 0.049(2) 0.0193(14) 0.000 0.0002(10) 0.000
C7 0.0188(9) 0.0240(10) 0.0155(8) -0.0023(7) 0.0026(7) -0.0021(8)
C8 0.0210(14) 0.0475(19) 0.0116(12) 0.000 -0.0005(10) 0.000
O7 0.0342(8) 0.0290(8) 0.0180(7) 0.0052(6) 0.0013(6) 0.0020(7)
O8 0.0171(11) 0.108(3) 0.0228(11) 0.000 0.0049(9) 0.000

loop_
_atom_type_symbol
_atom_type_description
_atom_type_scat_dispersion_real
_atom_type_scat_dispersion_imag
_atom_type_scat_source
C C 0.0033 0.0016 'International Tables Vol C Tables 4.2.6.8 and 6.1.1.4'
H H 0.0000 0.0000 'International Tables Vol C Tables 4.2.6.8 and 6.1.1.4'
O O 0.0106 0.0060 'International Tables Vol C Tables 4.2.6.8 and 6.1.1.4'
Cr Cr 0.3209 0.6236 'International Tables Vol C Tables 4.2.6.8 and 6.1.1.4'

loop_
_geom_angle_atom_site_label_1
_geom_angle_atom_site_label_2
_geom_angle_atom_site_label_3
_geom_angle
_geom_angle_site_symmetry_1
_geom_angle_site_symmetry_3
C8 Cr C7 89.97(9) . .
C7 Cr C7 86.80(12) 7_565 .
C8 Cr C1 152.03(8) . .
C7 Cr C1 92.03(8) . .
C7 Cr C1 118.00(8) 7_565 .
C1 Cr C1 36.83(11) 7_565 .
C8 Cr C2 114.91(8) . .
C7 Cr C2 91.91(8) . .
C7 Cr C2 155.10(8) 7_565 .
C1 Cr C2 37.15(7) . .
C1 Cr C2 66.71(7) 7_565 .
C2 Cr C2 78.97(10) 7_565 .
C8 Cr C3 88.94(10) . .
C7 Cr C3 118.19(8) . .
C7 Cr C3 154.98(8) 7_565 .
C1 Cr C3 65.64(7) . .
C1 Cr C3 77.71(7) 7_565 .
C2 Cr C3 36.24(7) . .
C2 Cr C3 66.10(7) 7_565 .
C3 Cr C3 36.80(10) 7_565 .
C1 C1 C2 120.56(12) 7_565 .
C1 C1 Cr 71.59(5) 7_565 .
C2 C1 Cr 72.14(11) . .
C1 C1 H1 119.7 7_565 .
C2 C1 H1 119.7 . .
Cr C1 H1 128.9 . .
C3 C2 C1 118.88(19) . .
C3 C2 Cr 72.62(11) . .
C1 C2 Cr 70.71(11) . .
C3 C2 H2 120.6 . .
C1 C2 H2 120.6 . .
Cr C2 H2 128.2 . .
C2 C3 C3 120.55(12) . 7_565
C2 C3 C4 131.32(19) . .
C3 C3 C4 108.13(11) 7_565 .
C2 C3 Cr 71.14(10) . .
C3 C3 Cr 71.60(5) 7_565 .
C4 C3 Cr 128.65(13) . .
C5 C4 C3 106.17(18) . .
C5 C4 H4 126.9 . .
C3 C4 H4 126.9 . .
C5 C4 H4A 110.5 . .
C3 C4 H4A 110.5 . .
H4 C4 H4A 54.3 . .
C5 C4 H4B 110.5 . .
C3 C4 H4B 110.5 . .
H4 C4 H4B 54.3 . .
H4A C4 H4B 108.7 . .
C4 C5 C4 111.4(2) 7_565 .
C4 C5 C6 124.30(12) . .
C4 C5 C6 124.30(12) 7_565 .
C5 C6 H6A 109.5 . .
C5 C6 H6B 109.5 . .
H6A C6 H6B 109.5 . .
C5 C6 H6C 109.5 . .
H6A C6 H6C 109.5 . .
H6B C6 H6C 109.5 . .
O7 C7 Cr 178.46(18) . .
O8 C8 Cr 176.7(3) . .

loop_
_geom_bond_atom_site_label_1
_geom_bond_atom_site_label_2
_geom_bond_distance
_geom_bond_site_symmetry_2
Cr C8 1.828(3) .
Cr C7 1.831(2) .
Cr C1 2.2088(19) .
Cr C2 2.2275(19) .
Cr C3 2.2464(18) .
C1 C1 1.396(4) 7_565
C1 C2 1.413(3) .
C1 H1 0.9500 .
C2 C3 1.391(3) .
C2 H2 0.9500 .
C3 C3 1.418(4) 7_565
C3 C4 1.487(3) .
C4 C5 1.419(3) .
C4 H4 0.9500 .
C4 H4A 0.9900 .
C4 H4B 0.9900 .
C5 C6 1.488(4) .
C6 H6A 0.9800 .
C6 H6B 0.9800 .
C6 H6C 0.9800 .
C7 O7 1.154(2) .
C8 O8 1.150(4) .

loop_
_geom_torsion_atom_site_label_1
_geom_torsion_atom_site_label_2
_geom_torsion_atom_site_label_3
_geom_torsion_atom_site_label_4
_geom_torsion
_geom_torsion_site_symmetry_1
_geom_torsion_site_symmetry_4
C8 Cr C1 C1 128.82(17) . 7_565
C7 Cr C1 C1 -137.42(6) . 7_565
C7 Cr C1 C1 -49.97(7) 7_565 7_565
C2 Cr C1 C1 132.09(10) . 7_565
C2 Cr C1 C1 29.20(7) 7_565 7_565
C3 Cr C1 C1 102.39(6) . 7_565
C3 Cr C1 C1 65.60(6) 7_565 7_565
C8 Cr C1 C2 -3.3(2) . .
C7 Cr C1 C2 90.49(13) . .
C7 Cr C1 C2 177.94(12) 7_565 .
C1 Cr C1 C2 -132.09(10) 7_565 .
C2 Cr C1 C2 -102.89(15) 7_565 .
C3 Cr C1 C2 -29.70(11) . .
C3 Cr C1 C2 -66.49(12) 7_565 .
C1 C1 C2 C3 1.5(2) 7_565 .
Cr C1 C2 C3 56.33(15) . .
C1 C1 C2 Cr -54.85(7) 7_565 .
C8 Cr C2 C3 48.10(14) . .
C7 Cr C2 C3 138.95(12) . .
C7 Cr C2 C3 -134.55(18) 7_565 .
C1 Cr C2 C3 -130.21(18) . .
C1 Cr C2 C3 -101.25(13) 7_565 .
C2 Cr C2 C3 -64.39(13) 7_565 .
C3 Cr C2 C3 -28.73(10) 7_565 .
C8 Cr C2 C1 178.31(12) . .
C7 Cr C2 C1 -90.84(12) . .
C7 Cr C2 C1 -4.3(2) 7_565 .
C1 Cr C2 C1 28.97(11) 7_565 .
C2 Cr C2 C1 65.82(13) 7_565 .
C3 Cr C2 C1 130.21(18) . .
C3 Cr C2 C1 101.49(13) 7_565 .
C1 C2 C3 C3 -1.5(2) . 7_565
Cr C2 C3 C3 53.92(7) . 7_565
C1 C2 C3 C4 179.27(18) . .
Cr C2 C3 C4 -125.3(2) . .
C1 C2 C3 Cr -55.40(15) . .
C8 Cr C3 C2 -137.53(12) . .
C7 Cr C3 C2 -48.14(14) . .
C7 Cr C3 C2 134.80(18) 7_565 .
C1 Cr C3 C2 30.41(12) . .
C1 Cr C3 C2 67.23(12) 7_565 .
C2 Cr C3 C2 104.51(16) 7_565 .
C3 Cr C3 C2 132.82(11) 7_565 .
C8 Cr C3 C3 89.65(3) . 7_565
C7 Cr C3 C3 179.04(8) . 7_565
C7 Cr C3 C3 1.99(16) 7_565 7_565
C1 Cr C3 C3 -102.41(6) . 7_565
C1 Cr C3 C3 -65.59(6) 7_565 7_565
C2 Cr C3 C3 -132.82(11) . 7_565
C2 Cr C3 C3 -28.31(7) 7_565 7_565
C8 Cr C3 C4 -9.20(18) . .
C7 Cr C3 C4 80.19(19) . .
C7 Cr C3 C4 -96.9(2) 7_565 .
C1 Cr C3 C4 158.7(2) . .
C1 Cr C3 C4 -164.44(19) 7_565 .
C2 Cr C3 C4 128.3(2) . .
C2 Cr C3 C4 -127.16(19) 7_565 .
C3 Cr C3 C4 -98.85(17) 7_565 .
C2 C3 C4 C5 178.8(2) . .
C3 C3 C4 C5 -0.54(17) 7_565 .
Cr C3 C4 C5 80.0(2) . .
C3 C4 C5 C4 0.9(3) . 7_565
C3 C4 C5 C6 -177.6(2) . .
